data_8106491
loop_
_publ_author_name
'Jia, Yan-hui'
'Huang, Fang-Fang'
'Peng, Mei-Hong'
'Nie, Feng-Mei'

_publ_section_title
;
 Synthesis and crystal structure of catena-poly[(\m2-nicotinato-\k2
 O,O&#x2032;: \k1 N)-(nitrato-\k1
 O)-(bis(2-benzimidazol-ylmethyl)amine-\k3
 N,N&#x2032;,N&#x2032;&#x2032;)lead(II)], C22H18N7O5Pb
;
_journal_issue 2
_journal_name_full 'Zeitschrift f\"ur Kristallographie - New Crystal Structures'
_journal_page_first 227
_journal_page_last 229
_journal_paper_doi 10.1515/ncrs-2016-0217
_journal_volume 232
_journal_year 2017
_chemical_formula_sum 'C22 H18 N7 O5 Pb'
_chemical_formula_weight 667.62
_space_group_IT_number 2
_space_group_name_Hall '-P 1'
_space_group_name_H-M_alt 'P -1'
_symmetry_cell_setting triclinic
_symmetry_space_group_name_H-M 'P -1'
_atom_sites_solution_hydrogens geom
_atom_sites_solution_primary direct
_atom_sites_solution_secondary difmap
_cell_angle_alpha 72.451(6)
_cell_angle_beta 86.900(6)
_cell_angle_gamma 88.098(7)
_cell_formula_units_Z 4
_cell_length_a 7.7446(17)
_cell_length_b 16.914(3)
_cell_length_c 17.726(3)
_cell_measurement_reflns_used 7113
_cell_measurement_temperature 153(2)
_cell_measurement_theta_max 29.119
_cell_measurement_theta_min 2.364
_cell_volume 2210.3(7)
_computing_cell_refinement 'CrystalClear (Rigaku Inc., 2008)'
_computing_data_collection 'CrystalClear (Rigaku Inc., 2008)'
_computing_data_reduction 'CrystalClear (Rigaku Inc., 2008)'
_computing_structure_refinement 'SHELXL-97 (Sheldrick, 1997)'
_computing_structure_solution 'SHELXS-97 (Sheldrick, 1990)'
_diffrn_ambient_temperature 153(2)
_diffrn_detector_area_resol_mean 28.5714
_diffrn_measured_fraction_theta_full 0.964
_diffrn_measured_fraction_theta_max 0.964
_diffrn_measurement_device_type AFC10/Saturn724+
_diffrn_measurement_method 'phi and omega scans'
_diffrn_radiation_monochromator graphite
_diffrn_radiation_source 'Rotating Anode'
_diffrn_radiation_type MoK\a
_diffrn_radiation_wavelength 0.71073
_diffrn_reflns_av_R_equivalents 0.0458
_diffrn_reflns_av_sigmaI/netI 0.0791
_diffrn_reflns_limit_h_max 9
_diffrn_reflns_limit_h_min -10
_diffrn_reflns_limit_k_max 22
_diffrn_reflns_limit_k_min -22
_diffrn_reflns_limit_l_max 24
_diffrn_reflns_limit_l_min -24
_diffrn_reflns_number 23726
_diffrn_reflns_theta_full 29.12
_diffrn_reflns_theta_max 29.12
_diffrn_reflns_theta_min 2.36
_diffrn_standards_decay_% 0
_diffrn_standards_interval_count 0
_diffrn_standards_interval_time 0
_diffrn_standards_number 0
_exptl_absorpt_coefficient_mu 7.685
_exptl_absorpt_correction_T_max 0.3143
_exptl_absorpt_correction_T_min 0.1999
_exptl_absorpt_correction_type Multi-scans
_exptl_crystal_colour Colorless
_exptl_crystal_density_diffrn 2.006
_exptl_crystal_density_method 'not measured'
_exptl_crystal_description Block
_exptl_crystal_F_000 1284
_exptl_crystal_size_max 0.31
_exptl_crystal_size_mid 0.28
_exptl_crystal_size_min 0.20
_refine_diff_density_max 2.094
_refine_diff_density_min -2.332
_refine_diff_density_rms 0.186
_refine_ls_extinction_method none
_refine_ls_goodness_of_fit_ref 1.002
_refine_ls_hydrogen_treatment constr
_refine_ls_matrix_type full
_refine_ls_number_parameters 631
_refine_ls_number_reflns 11446
_refine_ls_number_restraints 0
_refine_ls_restrained_S_all 1.002
_refine_ls_R_factor_all 0.0547
_refine_ls_R_factor_gt 0.0379
_refine_ls_shift/su_max 0.002
_refine_ls_shift/su_mean 0.000
_refine_ls_structure_factor_coef Fsqd
_refine_ls_weighting_details 'calc w=1/[\s^2^(Fo^2^)+(0.0159P)^2^+0.1160P] where P=(Fo^2^+2Fc^2^)/3'
_refine_ls_weighting_scheme calc
_refine_ls_wR_factor_gt 0.0711
_refine_ls_wR_factor_ref 0.0751
_reflns_number_gt 8547
_reflns_number_total 11446
_reflns_threshold_expression >2sigma(I)
_cod_data_source_file suppl_ncrs-2016-0217_suppl.cif
_cod_data_source_block bo1480
_cod_depositor_comments
;
The following automatic conversions were performed:

data item '_symmetry_cell_setting' value 'Triclinic' was changed to
'triclinic' in accordance with the built-in table derived from the
CIF Core dictionary named 'cif_core.dic' version 2.4.5 last updated
on 2014-11-21.

Automatic conversion script
Id: cif_fix_values 8738 2021-04-28 16:35:53Z antanas 
;
_cod_original_sg_symbol_H-M P-1
_cod_database_code 8106491

loop_
_symmetry_equiv_pos_as_xyz
'x, y, z'
'-x, -y, -z'

loop_
_atom_site_label
_atom_site_type_symbol
_atom_site_fract_x
_atom_site_fract_y
_atom_site_fract_z
_atom_site_U_iso_or_equiv
_atom_site_adp_type
_atom_site_occupancy
_atom_site_symmetry_multiplicity
_atom_site_calc_flag
_atom_site_refinement_flags
_atom_site_disorder_assembly
_atom_site_disorder_group
Pb1 Pb 1.13829(2) 0.559579(12) 0.247604(12) 0.01648(5) Uani 1 1 d . . .
Pb2 Pb 0.60615(2) 1.110591(12) 0.245824(11) 0.01597(5) Uani 1 1 d . . .
O1 O 0.8802(5) 0.6001(2) 0.1807(2) 0.0229(9) Uani 1 1 d . . .
O2 O 0.9863(5) 0.4903(2) 0.1498(2) 0.0278(9) Uani 1 1 d . . .
O3 O 0.3458(5) 1.1117(2) 0.1848(2) 0.0232(9) Uani 1 1 d . . .
O4 O 0.4460(5) 1.2385(2) 0.1327(2) 0.0321(11) Uani 1 1 d . . .
O5 O 1.2946(5) 0.5768(2) 0.3945(2) 0.0320(10) Uani 1 1 d . . .
O6 O 1.5056(5) 0.6244(3) 0.3077(3) 0.0413(12) Uani 1 1 d . . .
O7 O 1.4224(6) 0.6888(3) 0.3926(3) 0.0500(14) Uani 1 1 d . . .
O8 O 0.7804(5) 1.0007(2) 0.3947(2) 0.0330(10) Uani 1 1 d . . .
O9 O 0.9868(5) 1.0018(3) 0.3057(2) 0.0376(12) Uani 1 1 d . . .
O10 O 0.9093(6) 0.8862(2) 0.3918(2) 0.0397(12) Uani 1 1 d . . .
N1 N 0.9110(6) 0.6103(3) 0.3380(3) 0.0222(10) Uani 1 1 d . . .
N2 N 1.1365(5) 0.7128(3) 0.2305(3) 0.0209(10) Uani 1 1 d . . .
N3 N 1.0813(5) 0.8215(3) 0.2692(3) 0.0228(11) Uani 1 1 d . . .
H3N H 1.0413 0.8509 0.2998 0.027 Uiso 1 1 calc R . .
N4 N 0.9357(6) 0.4485(3) 0.3358(3) 0.0220(10) Uani 1 1 d . . .
N5 N 0.8050(6) 0.3934(3) 0.4536(3) 0.0272(11) Uani 1 1 d . . .
H5N H 0.7540 0.3900 0.5000 0.033 Uiso 1 1 calc R . .
N6 N 0.3928(6) 0.5674(3) 0.1079(3) 0.0285(12) Uani 1 1 d . . .
N7 N 0.3852(6) 1.0068(3) 0.3430(3) 0.0242(11) Uani 1 1 d . . .
N8 N 0.6124(5) 0.9688(2) 0.2335(2) 0.0165(9) Uani 1 1 d . . .
N9 N 0.5658(6) 0.8310(3) 0.2790(3) 0.0215(10) Uani 1 1 d . . .
H9N H 0.5284 0.7832 0.3104 0.026 Uiso 1 1 calc R . .
N10 N 0.4136(6) 1.1690(3) 0.3378(3) 0.0214(10) Uani 1 1 d . . .
N11 N 0.2888(6) 1.1559(3) 0.4570(3) 0.0220(10) Uani 1 1 d . . .
H11N H 0.2385 1.1323 0.5038 0.026 Uiso 1 1 calc R . .
N12 N -0.1454(6) 1.1832(3) 0.1103(3) 0.0244(11) Uani 1 1 d . . .
N13 N 1.4107(6) 0.6301(3) 0.3644(3) 0.0264(11) Uani 1 1 d . . .
N14 N 0.8931(6) 0.9636(3) 0.3639(3) 0.0237(11) Uani 1 1 d . . .
C1 C 0.9510(7) 0.6901(3) 0.3514(3) 0.0204(12) Uani 1 1 d . . .
H1A H 1.0157 0.6793 0.4003 0.024 Uiso 1 1 calc R . .
H1B H 0.8421 0.7200 0.3583 0.024 Uiso 1 1 calc R . .
C2 C 1.0562(7) 0.7418(3) 0.2826(3) 0.0199(12) Uani 1 1 d . . .
C3 C 1.1794(7) 0.8517(3) 0.2001(3) 0.0217(12) Uani 1 1 d . . .
C4 C 1.2410(7) 0.9296(3) 0.1566(4) 0.0294(14) Uani 1 1 d . . .
H4 H 1.2199 0.9771 0.1741 0.035 Uiso 1 1 calc R . .
C5 C 1.3330(7) 0.9340(4) 0.0876(4) 0.0313(15) Uani 1 1 d . . .
H5 H 1.3747 0.9863 0.0558 0.038 Uiso 1 1 calc R . .
C6 C 1.3683(7) 0.8640(4) 0.0619(4) 0.0289(14) Uani 1 1 d . . .
H6 H 1.4336 0.8700 0.0137 0.035 Uiso 1 1 calc R . .
C7 C 1.3103(7) 0.7873(3) 0.1052(3) 0.0234(12) Uani 1 1 d . . .
H7 H 1.3341 0.7399 0.0879 0.028 Uiso 1 1 calc R . .
C8 C 1.2160(6) 0.7813(3) 0.1751(3) 0.0216(12) Uani 1 1 d . . .
C9 C 0.8539(7) 0.5475(3) 0.4112(3) 0.0243(13) Uani 1 1 d . . .
H9A H 0.7332 0.5597 0.4261 0.029 Uiso 1 1 calc R . .
H9B H 0.9279 0.5485 0.4547 0.029 Uiso 1 1 calc R . .
C10 C 0.8650(7) 0.4641(3) 0.3992(3) 0.0212(12) Uani 1 1 d . . .
C11 C 0.8387(7) 0.3284(4) 0.4227(3) 0.0267(14) Uani 1 1 d . . .
C12 C 0.8069(8) 0.2436(4) 0.4518(4) 0.0344(16) Uani 1 1 d . . .
H12 H 0.7509 0.2199 0.5023 0.041 Uiso 1 1 calc R . .
C13 C 0.8610(8) 0.1956(4) 0.4038(4) 0.0364(16) Uani 1 1 d . . .
H13 H 0.8419 0.1376 0.4219 0.044 Uiso 1 1 calc R . .
C14 C 0.9424(7) 0.2301(4) 0.3297(4) 0.0327(15) Uani 1 1 d . . .
H14 H 0.9766 0.1951 0.2982 0.039 Uiso 1 1 calc R . .
C15 C 0.9747(7) 0.3142(3) 0.3007(4) 0.0274(14) Uani 1 1 d . . .
H15 H 1.0316 0.3373 0.2504 0.033 Uiso 1 1 calc R . .
C16 C 0.9206(7) 0.3636(3) 0.3483(3) 0.0215(12) Uani 1 1 d . . .
C17 C 0.8652(7) 0.5394(3) 0.1536(3) 0.0195(12) Uani 1 1 d . . .
C18 C 0.5530(7) 0.5802(3) 0.1257(3) 0.0251(13) Uani 1 1 d . . .
H18 H 0.5742 0.6305 0.1367 0.030 Uiso 1 1 calc R . .
C19 C 0.6902(6) 0.5245(3) 0.1292(3) 0.0158(11) Uani 1 1 d . . .
C20 C 0.6595(7) 0.4507(3) 0.1127(3) 0.0209(12) Uani 1 1 d . . .
H20 H 0.7504 0.4113 0.1140 0.025 Uiso 1 1 calc R . .
C21 C 0.4954(7) 0.4361(3) 0.0946(3) 0.0262(13) Uani 1 1 d . . .
H21 H 0.4705 0.3862 0.0835 0.031 Uiso 1 1 calc R . .
C22 C 0.3683(7) 0.4952(4) 0.0928(3) 0.0258(13) Uani 1 1 d . . .
H22 H 0.2555 0.4845 0.0801 0.031 Uiso 1 1 calc R . .
C23 C 0.4287(7) 0.9192(3) 0.3580(3) 0.0220(12) Uani 1 1 d . . .
H23A H 0.3213 0.8870 0.3659 0.026 Uiso 1 1 calc R . .
H23B H 0.4939 0.8991 0.4069 0.026 Uiso 1 1 calc R . .
C24 C 0.5360(6) 0.9065(3) 0.2894(3) 0.0197(12) Uani 1 1 d . . .
C25 C 0.6670(7) 0.8433(3) 0.2092(3) 0.0190(12) Uani 1 1 d . . .
C26 C 0.7337(7) 0.7899(3) 0.1693(4) 0.0276(14) Uani 1 1 d . . .
H26 H 0.7149 0.7319 0.1891 0.033 Uiso 1 1 calc R . .
C27 C 0.8275(7) 0.8232(4) 0.1003(4) 0.0288(14) Uani 1 1 d . . .
H27 H 0.8753 0.7877 0.0717 0.035 Uiso 1 1 calc R . .
C28 C 0.8552(7) 0.9089(4) 0.0707(3) 0.0256(13) Uani 1 1 d . . .
H28 H 0.9202 0.9301 0.0221 0.031 Uiso 1 1 calc R . .
C29 C 0.7903(7) 0.9630(3) 0.1104(3) 0.0229(12) Uani 1 1 d . . .
H29 H 0.8093 1.0210 0.0903 0.028 Uiso 1 1 calc R . .
C30 C 0.6950(6) 0.9286(3) 0.1819(3) 0.0184(11) Uani 1 1 d . . .
C31 C 0.3227(8) 1.0277(3) 0.4134(3) 0.0272(13) Uani 1 1 d . . .
H31A H 0.3894 0.9955 0.4592 0.033 Uiso 1 1 calc R . .
H31B H 0.1996 1.0125 0.4252 0.033 Uiso 1 1 calc R . .
C32 C 0.3408(7) 1.1183(3) 0.4019(3) 0.0205(12) Uani 1 1 d . . .
C33 C 0.3303(7) 1.2392(4) 0.4251(3) 0.0242(13) Uani 1 1 d . . .
C34 C 0.3118(8) 1.3068(4) 0.4551(4) 0.0292(14) Uani 1 1 d . . .
H34 H 0.2581 1.3016 0.5058 0.035 Uiso 1 1 calc R . .
C35 C 0.3755(8) 1.3817(4) 0.4071(4) 0.0328(15) Uani 1 1 d . . .
H35 H 0.3670 1.4290 0.4255 0.039 Uiso 1 1 calc R . .
C36 C 0.4517(8) 1.3890(4) 0.3325(4) 0.0322(15) Uani 1 1 d . . .
H36 H 0.4923 1.4415 0.3008 0.039 Uiso 1 1 calc R . .
C37 C 0.4700(7) 1.3227(3) 0.3034(3) 0.0270(13) Uani 1 1 d . . .
H37 H 0.5216 1.3289 0.2521 0.032 Uiso 1 1 calc R . .
C38 C 0.4110(7) 1.2460(3) 0.3507(3) 0.0221(12) Uani 1 1 d . . .
C39 C 0.3284(7) 1.1876(3) 0.1434(3) 0.0208(12) Uani 1 1 d . . .
C40 C 0.0146(7) 1.1620(3) 0.1341(3) 0.0199(12) Uani 1 1 d . . .
H40 H 0.0340 1.1079 0.1692 0.024 Uiso 1 1 calc R . .
C41 C 0.1546(6) 1.2146(3) 0.1103(3) 0.0166(11) Uani 1 1 d . . .
C42 C 0.1253(7) 1.2925(3) 0.0570(3) 0.0211(12) Uani 1 1 d . . .
H42 H 0.2174 1.3303 0.0389 0.025 Uiso 1 1 calc R . .
C43 C -0.0387(7) 1.3141(3) 0.0309(3) 0.0223(12) Uani 1 1 d . . .
H43 H -0.0609 1.3665 -0.0066 0.027 Uiso 1 1 calc R . .
C44 C -0.1698(7) 1.2587(3) 0.0599(3) 0.0237(12) Uani 1 1 d . . .
H44 H -0.2835 1.2750 0.0432 0.028 Uiso 1 1 calc R . .

loop_
_atom_site_aniso_label
_atom_site_aniso_U_11
_atom_site_aniso_U_22
_atom_site_aniso_U_33
_atom_site_aniso_U_23
_atom_site_aniso_U_13
_atom_site_aniso_U_12
Pb1 0.01544(10) 0.01673(10) 0.01959(11) -0.00881(8) -0.00177(8) -0.00001(7)
Pb2 0.01447(10) 0.01493(10) 0.01896(11) -0.00539(8) -0.00225(8) -0.00149(7)
O1 0.020(2) 0.023(2) 0.028(2) -0.0116(17) -0.0089(17) 0.0015(16)
O2 0.019(2) 0.033(2) 0.036(2) -0.0176(19) -0.0010(18) 0.0025(17)
O3 0.023(2) 0.0156(19) 0.030(2) -0.0041(17) -0.0121(17) 0.0007(15)
O4 0.015(2) 0.026(2) 0.049(3) -0.001(2) -0.0058(19) -0.0073(17)
O5 0.039(3) 0.024(2) 0.031(2) -0.0056(19) 0.003(2) -0.0060(19)
O6 0.028(3) 0.062(3) 0.032(3) -0.013(2) 0.008(2) -0.002(2)
O7 0.077(4) 0.046(3) 0.034(3) -0.018(2) 0.000(3) -0.034(3)
O8 0.043(3) 0.027(2) 0.031(2) -0.0138(19) 0.006(2) 0.0026(19)
O9 0.032(3) 0.045(3) 0.028(3) 0.001(2) 0.006(2) -0.010(2)
O10 0.058(3) 0.023(2) 0.029(3) 0.0006(19) 0.011(2) 0.018(2)
N1 0.025(3) 0.022(2) 0.021(3) -0.009(2) 0.002(2) 0.0015(19)
N2 0.018(2) 0.033(3) 0.012(2) -0.008(2) -0.0041(19) 0.0030(19)
N3 0.020(2) 0.025(3) 0.027(3) -0.012(2) -0.010(2) 0.0016(19)
N4 0.023(3) 0.023(3) 0.020(3) -0.007(2) -0.002(2) -0.0043(19)
N5 0.027(3) 0.032(3) 0.020(3) -0.004(2) 0.003(2) -0.005(2)
N6 0.021(3) 0.031(3) 0.042(3) -0.023(2) -0.004(2) 0.003(2)
N7 0.034(3) 0.014(2) 0.022(3) -0.005(2) 0.007(2) -0.004(2)
N8 0.017(2) 0.016(2) 0.018(2) -0.0057(18) -0.0082(19) 0.0019(17)
N9 0.025(3) 0.014(2) 0.025(3) -0.0024(19) -0.010(2) -0.0048(18)
N10 0.026(3) 0.020(2) 0.019(3) -0.007(2) -0.002(2) 0.0013(19)
N11 0.026(3) 0.026(3) 0.013(2) -0.005(2) 0.006(2) -0.004(2)
N12 0.020(3) 0.026(3) 0.026(3) -0.004(2) -0.009(2) -0.001(2)
N13 0.025(3) 0.026(3) 0.026(3) -0.003(2) -0.008(2) -0.001(2)
N14 0.028(3) 0.024(3) 0.021(3) -0.008(2) -0.008(2) -0.002(2)
C1 0.020(3) 0.025(3) 0.019(3) -0.012(2) -0.001(2) 0.007(2)
C2 0.022(3) 0.018(3) 0.025(3) -0.012(2) -0.014(2) 0.004(2)
C3 0.021(3) 0.018(3) 0.026(3) -0.006(2) -0.012(2) 0.004(2)
C4 0.023(3) 0.018(3) 0.050(4) -0.011(3) -0.020(3) 0.002(2)
C5 0.023(3) 0.022(3) 0.043(4) 0.000(3) -0.015(3) -0.005(2)
C6 0.024(3) 0.029(3) 0.031(3) -0.001(3) -0.013(3) -0.004(2)
C7 0.022(3) 0.025(3) 0.025(3) -0.008(2) -0.010(2) 0.000(2)
C8 0.013(3) 0.024(3) 0.032(3) -0.014(3) -0.011(2) 0.003(2)
C9 0.031(3) 0.026(3) 0.014(3) -0.003(2) 0.001(2) 0.005(2)
C10 0.017(3) 0.024(3) 0.022(3) -0.006(2) -0.002(2) 0.001(2)
C11 0.025(3) 0.028(3) 0.023(3) 0.001(3) -0.008(3) -0.008(2)
C12 0.036(4) 0.027(3) 0.032(4) 0.004(3) -0.003(3) -0.007(3)
C13 0.039(4) 0.025(3) 0.041(4) -0.001(3) -0.015(3) -0.007(3)
C14 0.031(4) 0.026(3) 0.045(4) -0.016(3) -0.003(3) 0.001(3)
C15 0.025(3) 0.025(3) 0.034(4) -0.011(3) 0.001(3) -0.002(2)
C16 0.018(3) 0.019(3) 0.024(3) -0.001(2) -0.004(2) -0.001(2)
C17 0.026(3) 0.015(3) 0.015(3) 0.000(2) -0.003(2) -0.002(2)
C18 0.020(3) 0.023(3) 0.038(4) -0.017(3) -0.003(3) 0.001(2)
C19 0.015(3) 0.018(3) 0.014(3) -0.005(2) -0.001(2) 0.000(2)
C20 0.021(3) 0.022(3) 0.023(3) -0.012(2) -0.002(2) 0.001(2)
C21 0.030(3) 0.027(3) 0.026(3) -0.014(3) -0.001(3) -0.006(2)
C22 0.019(3) 0.037(4) 0.028(3) -0.019(3) 0.000(2) -0.006(2)
C23 0.023(3) 0.020(3) 0.022(3) -0.003(2) -0.003(2) -0.004(2)
C24 0.016(3) 0.018(3) 0.027(3) -0.007(2) -0.011(2) 0.000(2)
C25 0.017(3) 0.013(3) 0.031(3) -0.012(2) -0.014(2) 0.005(2)
C26 0.028(3) 0.020(3) 0.040(4) -0.014(3) -0.018(3) 0.006(2)
C27 0.024(3) 0.036(4) 0.039(4) -0.030(3) -0.014(3) 0.013(2)
C28 0.017(3) 0.032(3) 0.028(3) -0.010(3) -0.004(2) 0.007(2)
C29 0.024(3) 0.019(3) 0.026(3) -0.006(2) -0.003(2) 0.002(2)
C30 0.018(3) 0.015(3) 0.025(3) -0.009(2) -0.013(2) 0.007(2)
C31 0.032(3) 0.028(3) 0.022(3) -0.007(3) 0.000(3) -0.006(3)
C32 0.018(3) 0.028(3) 0.015(3) -0.006(2) 0.003(2) -0.002(2)
C33 0.022(3) 0.030(3) 0.021(3) -0.009(3) -0.002(2) 0.000(2)
C34 0.032(3) 0.033(3) 0.025(3) -0.013(3) 0.001(3) 0.004(3)
C35 0.039(4) 0.029(3) 0.037(4) -0.020(3) -0.008(3) 0.003(3)
C36 0.029(4) 0.024(3) 0.040(4) -0.005(3) -0.007(3) 0.007(3)
C37 0.028(3) 0.024(3) 0.026(3) -0.004(3) 0.001(3) 0.005(2)
C38 0.021(3) 0.019(3) 0.029(3) -0.011(2) -0.001(2) 0.001(2)
C39 0.019(3) 0.027(3) 0.019(3) -0.011(2) -0.007(2) 0.003(2)
C40 0.019(3) 0.018(3) 0.019(3) -0.001(2) -0.002(2) 0.000(2)
C41 0.016(3) 0.019(3) 0.015(3) -0.005(2) -0.003(2) 0.003(2)
C42 0.019(3) 0.019(3) 0.022(3) -0.002(2) -0.001(2) -0.001(2)
C43 0.022(3) 0.019(3) 0.021(3) 0.001(2) -0.001(2) 0.005(2)
C44 0.020(3) 0.029(3) 0.022(3) -0.006(2) -0.006(2) 0.004(2)

loop_
_atom_type_symbol
_atom_type_description
_atom_type_scat_dispersion_real
_atom_type_scat_dispersion_imag
_atom_type_scat_source
C C 0.0033 0.0016 'International Tables Vol C Tables 4.2.6.8 and 6.1.1.4'
H H 0.0000 0.0000 'International Tables Vol C Tables 4.2.6.8 and 6.1.1.4'
N N 0.0061 0.0033 'International Tables Vol C Tables 4.2.6.8 and 6.1.1.4'
O O 0.0106 0.0060 'International Tables Vol C Tables 4.2.6.8 and 6.1.1.4'
Pb Pb -3.3944 10.1111 'International Tables Vol C Tables 4.2.6.8 and 6.1.1.4'

loop_
_geom_angle_atom_site_label_1
_geom_angle_atom_site_label_2
_geom_angle_atom_site_label_3
_geom_angle
_geom_angle_site_symmetry_1
_geom_angle_site_symmetry_3
O1 Pb1 N2 79.93(13) . .
O1 Pb1 N4 80.40(13) . .
N2 Pb1 N4 128.68(14) . .
O1 Pb1 N1 70.33(14) . .
N2 Pb1 N1 64.68(14) . .
N4 Pb1 N1 64.10(14) . .
O1 Pb1 O2 51.29(12) . .
N2 Pb1 O2 124.20(13) . .
N4 Pb1 O2 73.68(13) . .
N1 Pb1 O2 111.88(13) . .
O1 Pb1 C17 26.04(13) . .
N2 Pb1 C17 104.25(14) . .
N4 Pb1 C17 72.11(14) . .
N1 Pb1 C17 89.26(15) . .
O2 Pb1 C17 25.70(13) . .
O1 Pb1 O5 137.16(12) . .
N2 Pb1 O5 74.47(12) . .
N4 Pb1 O5 89.44(12) . .
N1 Pb1 O5 67.83(13) . .
O2 Pb1 O5 160.19(11) . .
C17 Pb1 O5 155.51(13) . .
O1 Pb1 O6 146.08(12) . .
N2 Pb1 O6 66.66(13) . .
N4 Pb1 O6 124.97(12) . .
N1 Pb1 O6 98.97(13) . .
O2 Pb1 O6 149.06(11) . .
C17 Pb1 O6 162.90(12) . .
O5 Pb1 O6 38.98(10) . .
O3 Pb2 N8 79.46(13) . .
O3 Pb2 N10 82.34(14) . .
N8 Pb2 N10 128.33(14) . .
O3 Pb2 N7 69.53(14) . .
N8 Pb2 N7 64.90(14) . .
N10 Pb2 N7 63.43(14) . .
O3 Pb2 O8 136.57(11) . .
N8 Pb2 O8 74.45(12) . .
N10 Pb2 O8 87.30(12) . .
N7 Pb2 O8 68.13(13) . .
O3 Pb2 O9 145.68(12) . .
N8 Pb2 O9 66.56(12) . .
N10 Pb2 O9 122.31(12) . .
N7 Pb2 O9 98.74(12) . .
O8 Pb2 O9 38.37(10) . .
C17 O1 Pb1 99.4(3) . .
C17 O2 Pb1 84.0(3) . .
C39 O3 Pb2 102.9(3) . .
N13 O5 Pb1 101.3(3) . .
N13 O6 Pb1 83.8(3) . .
N14 O8 Pb2 100.6(3) . .
N14 O9 Pb2 82.9(3) . .
C9 N1 C1 112.3(4) . .
C9 N1 Pb1 115.6(3) . .
C1 N1 Pb1 115.1(3) . .
C2 N2 C8 105.7(5) . .
C2 N2 Pb1 120.1(3) . .
C8 N2 Pb1 134.1(4) . .
C2 N3 C3 109.7(5) . .
C2 N3 H3N 125.2 . .
C3 N3 H3N 125.2 . .
C10 N4 C16 106.6(4) . .
C10 N4 Pb1 116.1(4) . .
C16 N4 Pb1 133.9(4) . .
C10 N5 C11 107.7(5) . .
C10 N5 H5N 126.1 . .
C11 N5 H5N 126.1 . .
C18 N6 C22 116.1(5) . .
C31 N7 C23 113.4(4) . .
C31 N7 Pb2 116.7(3) . .
C23 N7 Pb2 115.2(3) . .
C24 N8 C30 103.0(4) . .
C24 N8 Pb2 120.8(3) . .
C30 N8 Pb2 135.9(3) . .
C24 N9 C25 107.0(4) . .
C24 N9 H9N 126.5 . .
C25 N9 H9N 126.5 . .
C32 N10 C38 105.7(5) . .
C32 N10 Pb2 119.5(4) . .
C38 N10 Pb2 130.9(3) . .
C32 N11 C33 106.6(4) . .
C32 N11 H11N 126.7 . .
C33 N11 H11N 126.7 . .
C40 N12 C44 117.5(5) . .
O6 N13 O7 121.6(5) . .
O6 N13 O5 120.6(5) . .
O7 N13 O5 117.7(5) . .
O9 N14 O8 121.3(5) . .
O9 N14 O10 119.7(5) . .
O8 N14 O10 118.9(5) . .
N1 C1 C2 109.7(4) . .
N1 C1 H1A 109.7 . .
C2 C1 H1A 109.7 . .
N1 C1 H1B 109.7 . .
C2 C1 H1B 109.7 . .
H1A C1 H1B 108.2 . .
N2 C2 N3 112.6(5) . .
N2 C2 C1 123.7(5) . .
N3 C2 C1 123.7(5) . .
N3 C3 C4 134.9(6) . .
N3 C3 C8 103.7(5) . .
C4 C3 C8 121.4(6) . .
C5 C4 C3 116.4(6) . .
C5 C4 H4 121.8 . .
C3 C4 H4 121.8 . .
C4 C5 C6 122.4(6) . .
C4 C5 H5 118.8 . .
C6 C5 H5 118.8 . .
C7 C6 C5 121.2(6) . .
C7 C6 H6 119.4 . .
C5 C6 H6 119.4 . .
C6 C7 C8 117.5(6) . .
C6 C7 H7 121.2 . .
C8 C7 H7 121.2 . .
C7 C8 C3 121.1(5) . .
C7 C8 N2 130.7(5) . .
C3 C8 N2 108.1(5) . .
N1 C9 C10 109.6(4) . .
N1 C9 H9A 109.8 . .
C10 C9 H9A 109.8 . .
N1 C9 H9B 109.8 . .
C10 C9 H9B 109.8 . .
H9A C9 H9B 108.2 . .
N4 C10 N5 111.4(5) . .
N4 C10 C9 124.7(5) . .
N5 C10 C9 123.9(5) . .
N5 C11 C12 132.7(6) . .
N5 C11 C16 105.6(5) . .
C12 C11 C16 121.7(6) . .
C13 C12 C11 116.9(6) . .
C13 C12 H12 121.6 . .
C11 C12 H12 121.6 . .
C12 C13 C14 121.7(6) . .
C12 C13 H13 119.1 . .
C14 C13 H13 119.1 . .
C15 C14 C13 121.5(6) . .
C15 C14 H14 119.2 . .
C13 C14 H14 119.2 . .
C14 C15 C16 117.5(6) . .
C14 C15 H15 121.2 . .
C16 C15 H15 121.2 . .
N4 C16 C15 130.7(5) . .
N4 C16 C11 108.7(5) . .
C15 C16 C11 120.6(5) . .
O2 C17 O1 123.1(5) . .
O2 C17 C19 119.2(5) . .
O1 C17 C19 117.6(5) . .
O2 C17 Pb1 70.3(3) . .
O1 C17 Pb1 54.5(3) . .
C19 C17 Pb1 161.5(4) . .
N6 C18 C19 124.0(5) . .
N6 C18 H18 118.0 . .
C19 C18 H18 118.0 . .
C18 C19 C20 118.1(5) . .
C18 C19 C17 122.2(5) . .
C20 C19 C17 119.7(5) . .
C21 C20 C19 118.9(5) . .
C21 C20 H20 120.6 . .
C19 C20 H20 120.6 . .
C22 C21 C20 118.5(5) . .
C22 C21 H21 120.7 . .
C20 C21 H21 120.7 . .
N6 C22 C21 124.4(5) . .
N6 C22 H22 117.8 . .
C21 C22 H22 117.8 . .
N7 C23 C24 110.0(4) . .
N7 C23 H23A 109.7 . .
C24 C23 H23A 109.7 . .
N7 C23 H23B 109.7 . .
C24 C23 H23B 109.7 . .
H23A C23 H23B 108.2 . .
N8 C24 N9 114.1(5) . .
N8 C24 C23 122.8(5) . .
N9 C24 C23 123.1(5) . .
C26 C25 N9 132.7(5) . .
C26 C25 C30 122.3(6) . .
N9 C25 C30 105.1(5) . .
C27 C26 C25 117.6(5) . .
C27 C26 H26 121.2 . .
C25 C26 H26 121.2 . .
C26 C27 C28 121.4(5) . .
C26 C27 H27 119.3 . .
C28 C27 H27 119.3 . .
C29 C28 C27 121.6(6) . .
C29 C28 H28 119.2 . .
C27 C28 H28 119.2 . .
C28 C29 C30 117.0(5) . .
C28 C29 H29 121.5 . .
C30 C29 H29 121.5 . .
C25 C30 C29 120.1(5) . .
C25 C30 N8 110.8(5) . .
C29 C30 N8 129.1(5) . .
N7 C31 C32 110.6(4) . .
N7 C31 H31A 109.5 . .
C32 C31 H31A 109.5 . .
N7 C31 H31B 109.5 . .
C32 C31 H31B 109.5 . .
H31A C31 H31B 108.1 . .
N10 C32 N11 113.2(5) . .
N10 C32 C31 123.0(5) . .
N11 C32 C31 123.8(5) . .
N11 C33 C34 132.4(5) . .
N11 C33 C38 105.3(5) . .
C34 C33 C38 122.2(5) . .
C35 C34 C33 116.7(6) . .
C35 C34 H34 121.7 . .
C33 C34 H34 121.7 . .
C34 C35 C36 121.2(6) . .
C34 C35 H35 119.4 . .
C36 C35 H35 119.4 . .
C37 C36 C35 122.0(6) . .
C37 C36 H36 119.0 . .
C35 C36 H36 119.0 . .
C36 C37 C38 118.4(6) . .
C36 C37 H37 120.8 . .
C38 C37 H37 120.8 . .
N10 C38 C37 131.3(5) . .
N10 C38 C33 109.2(5) . .
C37 C38 C33 119.6(5) . .
O4 C39 O3 122.7(5) . .
O4 C39 C41 120.3(5) . .
O3 C39 C41 116.9(5) . .
N12 C40 C41 123.6(5) . .
N12 C40 H40 118.2 . .
C41 C40 H40 118.2 . .
C40 C41 C42 117.6(5) . .
C40 C41 C39 120.2(5) . .
C42 C41 C39 122.2(5) . .
C43 C42 C41 119.2(5) . .
C43 C42 H42 120.4 . .
C41 C42 H42 120.4 . .
C44 C43 C42 118.9(5) . .
C44 C43 H43 120.6 . .
C42 C43 H43 120.6 . .
N12 C44 C43 123.3(5) . .
N12 C44 H44 118.3 . .
C43 C44 H44 118.3 . .

loop_
_geom_bond_atom_site_label_1
_geom_bond_atom_site_label_2
_geom_bond_distance
_geom_bond_site_symmetry_2
Pb1 O1 2.356(4) .
Pb1 N2 2.516(5) .
Pb1 N4 2.568(4) .
Pb1 N1 2.613(4) .
Pb1 O2 2.702(4) .
Pb1 C17 2.853(5) .
Pb1 O5 3.026(4) .
Pb1 O6 3.416(5) .
Pb2 O3 2.336(4) .
Pb2 N8 2.471(4) .
Pb2 N10 2.543(5) .
Pb2 N7 2.652(4) .
Pb2 O8 3.083(4) .
Pb2 O9 3.464(4) .
O1 C17 1.270(6) .
O2 C17 1.244(6) .
O3 C39 1.280(6) .
O4 C39 1.242(6) .
O5 N13 1.272(5) .
O6 N13 1.238(6) .
O7 N13 1.247(6) .
O8 N14 1.254(6) .
O9 N14 1.248(5) .
O10 N14 1.257(5) .
N1 C9 1.465(6) .
N1 C1 1.483(6) .
N2 C2 1.292(6) .
N2 C8 1.408(7) .
N3 C2 1.315(6) .
N3 C3 1.373(7) .
N3 H3N 0.8800 .
N4 C10 1.317(7) .
N4 C16 1.394(6) .
N5 C10 1.367(6) .
N5 C11 1.381(7) .
N5 H5N 0.8800 .
N6 C18 1.337(6) .
N6 C22 1.347(7) .
N7 C31 1.452(7) .
N7 C23 1.455(6) .
N8 C24 1.338(6) .
N8 C30 1.412(6) .
N9 C24 1.355(6) .
N9 C25 1.392(7) .
N9 H9N 0.8800 .
N10 C32 1.312(6) .
N10 C38 1.388(6) .
N11 C32 1.356(7) .
N11 C33 1.392(7) .
N11 H11N 0.8800 .
N12 C40 1.333(6) .
N12 C44 1.334(6) .
C1 C2 1.488(7) .
C1 H1A 0.9900 .
C1 H1B 0.9900 .
C3 C4 1.397(7) .
C3 C8 1.405(7) .
C4 C5 1.365(8) .
C4 H4 0.9500 .
C5 C6 1.405(8) .
C5 H5 0.9500 .
C6 C7 1.369(7) .
C6 H6 0.9500 .
C7 C8 1.382(7) .
C7 H7 0.9500 .
C9 C10 1.489(7) .
C9 H9A 0.9900 .
C9 H9B 0.9900 .
C11 C12 1.396(8) .
C11 C16 1.398(7) .
C12 C13 1.383(9) .
C12 H12 0.9500 .
C13 C14 1.391(8) .
C13 H13 0.9500 .
C14 C15 1.385(7) .
C14 H14 0.9500 .
C15 C16 1.396(8) .
C15 H15 0.9500 .
C17 C19 1.496(7) .
C18 C19 1.388(7) .
C18 H18 0.9500 .
C19 C20 1.395(7) .
C20 C21 1.376(7) .
C20 H20 0.9500 .
C21 C22 1.375(7) .
C21 H21 0.9500 .
C22 H22 0.9500 .
C23 C24 1.501(7) .
C23 H23A 0.9900 .
C23 H23B 0.9900 .
C25 C26 1.378(7) .
C25 C30 1.396(7) .
C26 C27 1.362(8) .
C26 H26 0.9500 .
C27 C28 1.404(7) .
C27 H27 0.9500 .
C28 C29 1.381(7) .
C28 H28 0.9500 .
C29 C30 1.404(7) .
C29 H29 0.9500 .
C31 C32 1.494(7) .
C31 H31A 0.9900 .
C31 H31B 0.9900 .
C33 C34 1.398(8) .
C33 C38 1.403(7) .
C34 C35 1.385(8) .
C34 H34 0.9500 .
C35 C36 1.391(8) .
C35 H35 0.9500 .
C36 C37 1.369(8) .
C36 H36 0.9500 .
C37 C38 1.392(7) .
C37 H37 0.9500 .
C39 C41 1.499(7) .
C40 C41 1.390(7) .
C40 H40 0.9500 .
C41 C42 1.390(7) .
C42 C43 1.375(7) .
C42 H42 0.9500 .
C43 C44 1.375(7) .
C43 H43 0.9500 .
C44 H44 0.9500 .

loop_
_geom_torsion_atom_site_label_1
_geom_torsion_atom_site_label_2
_geom_torsion_atom_site_label_3
_geom_torsion_atom_site_label_4
_geom_torsion
_geom_torsion_site_symmetry_1
_geom_torsion_site_symmetry_2
_geom_torsion_site_symmetry_3
_geom_torsion_site_symmetry_4
N2 Pb1 O1 C17 159.0(3) . . . .
N4 Pb1 O1 C17 -68.7(3) . . . .
N1 Pb1 O1 C17 -134.5(3) . . . .
O2 Pb1 O1 C17 8.0(3) . . . .
O5 Pb1 O1 C17 -147.3(3) . . . .
O6 Pb1 O1 C17 149.1(3) . . . .
O1 Pb1 O2 C17 -8.1(3) . . . .
N2 Pb1 O2 C17 -43.5(3) . . . .
N4 Pb1 O2 C17 82.5(3) . . . .
N1 Pb1 O2 C17 30.0(3) . . . .
O5 Pb1 O2 C17 115.1(4) . . . .
O6 Pb1 O2 C17 -145.1(3) . . . .
N8 Pb2 O3 C39 -148.9(4) . . . .
N10 Pb2 O3 C39 79.6(3) . . . .
N7 Pb2 O3 C39 144.1(4) . . . .
O8 Pb2 O3 C39 157.4(3) . . . .
O9 Pb2 O3 C39 -140.9(3) . . . .
O1 Pb1 O5 N13 -107.0(3) . . . .
N2 Pb1 O5 N13 -51.6(3) . . . .
N4 Pb1 O5 N13 177.8(3) . . . .
N1 Pb1 O5 N13 -120.1(3) . . . .
O2 Pb1 O5 N13 146.7(3) . . . .
C17 Pb1 O5 N13 -141.9(4) . . . .
O6 Pb1 O5 N13 20.4(3) . . . .
O1 Pb1 O6 N13 83.9(4) . . . .
N2 Pb1 O6 N13 73.3(3) . . . .
N4 Pb1 O6 N13 -48.6(4) . . . .
N1 Pb1 O6 N13 16.0(3) . . . .
O2 Pb1 O6 N13 -168.6(3) . . . .
C17 Pb1 O6 N13 133.9(5) . . . .
O5 Pb1 O6 N13 -20.7(3) . . . .
O3 Pb2 O8 N14 105.7(3) . . . .
N8 Pb2 O8 N14 50.5(3) . . . .
N10 Pb2 O8 N14 -178.4(3) . . . .
N7 Pb2 O8 N14 119.2(3) . . . .
O9 Pb2 O8 N14 -21.2(3) . . . .
O3 Pb2 O9 N14 -81.9(4) . . . .
N8 Pb2 O9 N14 -73.3(3) . . . .
N10 Pb2 O9 N14 48.4(3) . . . .
N7 Pb2 O9 N14 -15.6(3) . . . .
O8 Pb2 O9 N14 21.1(3) . . . .
O1 Pb1 N1 C9 116.1(4) . . . .
N2 Pb1 N1 C9 -156.0(4) . . . .
N4 Pb1 N1 C9 27.4(4) . . . .
O2 Pb1 N1 C9 85.3(4) . . . .
C17 Pb1 N1 C9 97.9(4) . . . .
O5 Pb1 N1 C9 -73.3(4) . . . .
O6 Pb1 N1 C9 -97.2(4) . . . .
O1 Pb1 N1 C1 -110.3(4) . . . .
N2 Pb1 N1 C1 -22.4(3) . . . .
N4 Pb1 N1 C1 161.0(4) . . . .
O2 Pb1 N1 C1 -141.1(3) . . . .
C17 Pb1 N1 C1 -128.6(3) . . . .
O5 Pb1 N1 C1 60.3(3) . . . .
O6 Pb1 N1 C1 36.4(4) . . . .
O1 Pb1 N2 C2 87.2(4) . . . .
N4 Pb1 N2 C2 18.2(5) . . . .
N1 Pb1 N2 C2 14.3(4) . . . .
O2 Pb1 N2 C2 114.5(4) . . . .
C17 Pb1 N2 C2 96.6(4) . . . .
O5 Pb1 N2 C2 -58.1(4) . . . .
O6 Pb1 N2 C2 -98.8(4) . . . .
O1 Pb1 N2 C8 -97.0(5) . . . .
N4 Pb1 N2 C8 -166.0(4) . . . .
N1 Pb1 N2 C8 -169.9(5) . . . .
O2 Pb1 N2 C8 -69.7(5) . . . .
C17 Pb1 N2 C8 -87.7(5) . . . .
O5 Pb1 N2 C8 117.6(5) . . . .
O6 Pb1 N2 C8 77.0(4) . . . .
O1 Pb1 N4 C10 -95.5(4) . . . .
N2 Pb1 N4 C10 -26.8(5) . . . .
N1 Pb1 N4 C10 -22.8(4) . . . .
O2 Pb1 N4 C10 -147.8(4) . . . .
C17 Pb1 N4 C10 -121.0(4) . . . .
O5 Pb1 N4 C10 42.7(4) . . . .
O6 Pb1 N4 C10 59.8(4) . . . .
O1 Pb1 N4 C16 108.9(5) . . . .
N2 Pb1 N4 C16 177.7(4) . . . .
N1 Pb1 N4 C16 -178.4(5) . . . .
O2 Pb1 N4 C16 56.6(5) . . . .
C17 Pb1 N4 C16 83.5(5) . . . .
O5 Pb1 N4 C16 -112.9(5) . . . .
O6 Pb1 N4 C16 -95.7(5) . . . .
O3 Pb2 N7 C31 -113.7(4) . . . .
N8 Pb2 N7 C31 158.6(4) . . . .
N10 Pb2 N7 C31 -22.1(4) . . . .
O8 Pb2 N7 C31 76.2(4) . . . .
O9 Pb2 N7 C31 99.7(4) . . . .
O3 Pb2 N7 C23 109.6(4) . . . .
N8 Pb2 N7 C23 21.9(3) . . . .
N10 Pb2 N7 C23 -158.8(4) . . . .
O8 Pb2 N7 C23 -60.6(4) . . . .
O9 Pb2 N7 C23 -37.0(4) . . . .
O3 Pb2 N8 C24 -86.6(4) . . . .
N10 Pb2 N8 C24 -15.2(4) . . . .
N7 Pb2 N8 C24 -14.4(3) . . . .
O8 Pb2 N8 C24 58.4(4) . . . .
O9 Pb2 N8 C24 98.3(4) . . . .
O3 Pb2 N8 C30 100.8(5) . . . .
N10 Pb2 N8 C30 172.1(4) . . . .
N7 Pb2 N8 C30 172.9(5) . . . .
O8 Pb2 N8 C30 -114.3(5) . . . .
O9 Pb2 N8 C30 -74.3(4) . . . .
O3 Pb2 N10 C32 91.2(4) . . . .
N8 Pb2 N10 C32 21.2(5) . . . .
N7 Pb2 N10 C32 20.3(4) . . . .
O8 Pb2 N10 C32 -46.5(4) . . . .
O9 Pb2 N10 C32 -63.0(4) . . . .
O3 Pb2 N10 C38 -114.3(5) . . . .
N8 Pb2 N10 C38 175.6(4) . . . .
N7 Pb2 N10 C38 174.8(5) . . . .
O8 Pb2 N10 C38 107.9(5) . . . .
O9 Pb2 N10 C38 91.4(5) . . . .
Pb1 O6 N13 O7 -140.5(5) . . . .
Pb1 O6 N13 O5 37.8(5) . . . .
Pb1 O5 N13 O6 -44.6(5) . . . .
Pb1 O5 N13 O7 133.8(5) . . . .
Pb2 O9 N14 O8 -40.0(5) . . . .
Pb2 O9 N14 O10 138.8(5) . . . .
Pb2 O8 N14 O9 46.9(5) . . . .
Pb2 O8 N14 O10 -132.0(4) . . . .
C9 N1 C1 C2 163.1(4) . . . .
Pb1 N1 C1 C2 28.0(5) . . . .
C8 N2 C2 N3 -3.0(6) . . . .
Pb1 N2 C2 N3 173.9(3) . . . .
C8 N2 C2 C1 178.7(5) . . . .
Pb1 N2 C2 C1 -4.5(7) . . . .
C3 N3 C2 N2 3.4(6) . . . .
C3 N3 C2 C1 -178.3(5) . . . .
N1 C1 C2 N2 -16.5(7) . . . .
N1 C1 C2 N3 165.3(5) . . . .
C2 N3 C3 C4 178.1(6) . . . .
C2 N3 C3 C8 -2.2(6) . . . .
N3 C3 C4 C5 -178.1(6) . . . .
C8 C3 C4 C5 2.1(8) . . . .
C3 C4 C5 C6 -1.4(8) . . . .
C4 C5 C6 C7 0.4(9) . . . .
C5 C6 C7 C8 0.0(8) . . . .
C6 C7 C8 C3 0.7(8) . . . .
C6 C7 C8 N2 178.2(5) . . . .
N3 C3 C8 C7 178.3(5) . . . .
C4 C3 C8 C7 -1.8(8) . . . .
N3 C3 C8 N2 0.4(6) . . . .
C4 C3 C8 N2 -179.8(5) . . . .
C2 N2 C8 C7 -176.2(5) . . . .
Pb1 N2 C8 C7 7.6(8) . . . .
C2 N2 C8 C3 1.5(6) . . . .
Pb1 N2 C8 C3 -174.7(3) . . . .
C1 N1 C9 C10 -163.7(4) . . . .
Pb1 N1 C9 C10 -28.9(6) . . . .
C16 N4 C10 N5 0.6(6) . . . .
Pb1 N4 C10 N5 -161.3(3) . . . .
C16 N4 C10 C9 179.6(5) . . . .
Pb1 N4 C10 C9 17.7(7) . . . .
C11 N5 C10 N4 -0.4(6) . . . .
C11 N5 C10 C9 -179.4(5) . . . .
N1 C9 C10 N4 7.8(8) . . . .
N1 C9 C10 N5 -173.3(5) . . . .
C10 N5 C11 C12 179.8(6) . . . .
C10 N5 C11 C16 0.0(6) . . . .
N5 C11 C12 C13 -179.4(6) . . . .
C16 C11 C12 C13 0.3(9) . . . .
C11 C12 C13 C14 -0.3(9) . . . .
C12 C13 C14 C15 0.6(10) . . . .
C13 C14 C15 C16 -0.8(9) . . . .
C10 N4 C16 C15 -179.4(6) . . . .
Pb1 N4 C16 C15 -22.2(9) . . . .
C10 N4 C16 C11 -0.5(6) . . . .
Pb1 N4 C16 C11 156.6(4) . . . .
C14 C15 C16 N4 179.5(5) . . . .
C14 C15 C16 C11 0.7(9) . . . .
N5 C11 C16 N4 0.3(6) . . . .
C12 C11 C16 N4 -179.5(5) . . . .
N5 C11 C16 C15 179.3(5) . . . .
C12 C11 C16 C15 -0.5(9) . . . .
Pb1 O2 C17 O1 14.2(5) . . . .
Pb1 O2 C17 C19 -162.6(4) . . . .
Pb1 O1 C17 O2 -16.4(6) . . . .
Pb1 O1 C17 C19 160.3(4) . . . .
O1 Pb1 C17 O2 165.4(5) . . . .
N2 Pb1 C17 O2 144.0(3) . . . .
N4 Pb1 C17 O2 -89.4(3) . . . .
N1 Pb1 C17 O2 -152.4(3) . . . .
O5 Pb1 C17 O2 -132.2(3) . . . .
O6 Pb1 C17 O2 88.4(5) . . . .
N2 Pb1 C17 O1 -21.4(3) . . . .
N4 Pb1 C17 O1 105.2(3) . . . .
N1 Pb1 C17 O1 42.2(3) . . . .
O2 Pb1 C17 O1 -165.4(5) . . . .
O5 Pb1 C17 O1 62.4(5) . . . .
O6 Pb1 C17 O1 -77.0(6) . . . .
O1 Pb1 C17 C19 -70.2(11) . . . .
N2 Pb1 C17 C19 -91.6(11) . . . .
N4 Pb1 C17 C19 35.0(11) . . . .
N1 Pb1 C17 C19 -28.0(11) . . . .
O2 Pb1 C17 C19 124.4(12) . . . .
O5 Pb1 C17 C19 -7.9(13) . . . .
O6 Pb1 C17 C19 -147.2(9) . . . .
C22 N6 C18 C19 0.1(9) . . . .
N6 C18 C19 C20 0.3(9) . . . .
N6 C18 C19 C17 -176.7(5) . . . .
O2 C17 C19 C18 -174.6(5) . . . .
O1 C17 C19 C18 8.5(8) . . . .
Pb1 C17 C19 C18 68.3(13) . . . .
O2 C17 C19 C20 8.4(8) . . . .
O1 C17 C19 C20 -168.5(5) . . . .
Pb1 C17 C19 C20 -108.6(11) . . . .
C18 C19 C20 C21 -0.6(8) . . . .
C17 C19 C20 C21 176.5(5) . . . .
C19 C20 C21 C22 0.5(8) . . . .
C18 N6 C22 C21 -0.2(9) . . . .
C20 C21 C22 N6 -0.1(9) . . . .
C31 N7 C23 C24 -164.5(5) . . . .
Pb2 N7 C23 C24 -26.3(5) . . . .
C30 N8 C24 N9 1.5(6) . . . .
Pb2 N8 C24 N9 -173.2(3) . . . .
C30 N8 C24 C23 -179.3(5) . . . .
Pb2 N8 C24 C23 6.0(6) . . . .
C25 N9 C24 N8 -1.7(6) . . . .
C25 N9 C24 C23 179.1(5) . . . .
N7 C23 C24 N8 14.8(7) . . . .
N7 C23 C24 N9 -166.1(5) . . . .
C24 N9 C25 C26 -179.0(6) . . . .
C24 N9 C25 C30 1.1(5) . . . .
N9 C25 C26 C27 179.1(5) . . . .
C30 C25 C26 C27 -1.0(8) . . . .
C25 C26 C27 C28 -0.2(8) . . . .
C26 C27 C28 C29 0.7(9) . . . .
C27 C28 C29 C30 -0.1(8) . . . .
C26 C25 C30 C29 1.6(8) . . . .
N9 C25 C30 C29 -178.4(5) . . . .
C26 C25 C30 N8 179.8(5) . . . .
N9 C25 C30 N8 -0.2(6) . . . .
C28 C29 C30 C25 -1.0(8) . . . .
C28 C29 C30 N8 -178.9(5) . . . .
C24 N8 C30 C25 -0.8(5) . . . .
Pb2 N8 C30 C25 172.7(3) . . . .
C24 N8 C30 C29 177.2(5) . . . .
Pb2 N8 C30 C29 -9.2(8) . . . .
C23 N7 C31 C32 159.6(5) . . . .
Pb2 N7 C31 C32 22.1(6) . . . .
C38 N10 C32 N11 0.3(6) . . . .
Pb2 N10 C32 N11 160.5(4) . . . .
C38 N10 C32 C31 -178.0(5) . . . .
Pb2 N10 C32 C31 -17.8(7) . . . .
C33 N11 C32 N10 0.6(7) . . . .
C33 N11 C32 C31 178.9(5) . . . .
N7 C31 C32 N10 -3.8(8) . . . .
N7 C31 C32 N11 178.2(5) . . . .
C32 N11 C33 C34 -178.2(6) . . . .
C32 N11 C33 C38 -1.2(6) . . . .
N11 C33 C34 C35 177.2(6) . . . .
C38 C33 C34 C35 0.7(9) . . . .
C33 C34 C35 C36 0.9(9) . . . .
C34 C35 C36 C37 -1.1(10) . . . .
C35 C36 C37 C38 -0.4(9) . . . .
C32 N10 C38 C37 -179.9(6) . . . .
Pb2 N10 C38 C37 23.0(9) . . . .
C32 N10 C38 C33 -1.1(6) . . . .
Pb2 N10 C38 C33 -158.1(4) . . . .
C36 C37 C38 N10 -179.2(6) . . . .
C36 C37 C38 C33 2.0(9) . . . .
N11 C33 C38 N10 1.4(6) . . . .
C34 C33 C38 N10 178.8(5) . . . .
N11 C33 C38 C37 -179.5(5) . . . .
C34 C33 C38 C37 -2.2(9) . . . .
Pb2 O3 C39 O4 10.6(7) . . . .
Pb2 O3 C39 C41 -166.6(4) . . . .
C44 N12 C40 C41 1.2(9) . . . .
N12 C40 C41 C42 -2.0(8) . . . .
N12 C40 C41 C39 176.6(5) . . . .
O4 C39 C41 C40 -168.1(5) . . . .
O3 C39 C41 C40 9.1(8) . . . .
O4 C39 C41 C42 10.4(8) . . . .
O3 C39 C41 C42 -172.4(5) . . . .
C40 C41 C42 C43 0.4(8) . . . .
C39 C41 C42 C43 -178.1(5) . . . .
C41 C42 C43 C44 1.6(8) . . . .
C40 N12 C44 C43 1.1(9) . . . .
C42 C43 C44 N12 -2.5(9) . . . .
